data_7715662
loop_
_publ_author_name
'Muraoka, Takako'
'Ishita, Taichi'
'Kawachi, Kosuke'
'Nishio, Takuya'
'Ishihara, Hiroto'
'Ueno, Keiji'

_publ_section_title
;
 Reactions of
 (mesityl)<sub><i>n</i></sub>(methyl)<sub>2-<i>n</i></sub>silylene
 complexes with pyridine-<i>N</i>-oxide (<i>n</i> = 1 and 0): formation of
 silanone complexes and a disiloxanyloxy complex.
;
_journal_issue 16
_journal_name_full 'Dalton transactions (Cambridge, England : 2003)'
_journal_page_first 7105
_journal_page_last 7114
_journal_paper_doi 10.1039/d4dt00631c
_journal_volume 53
_journal_year 2024
_chemical_formula_moiety '2(C28 H47 Mo O3 P Si2), C7'
_chemical_formula_sum 'C63 H94 Mo2 O6 P2 Si4'
_chemical_formula_weight 1313.56
_space_group_crystal_system monoclinic
_space_group_IT_number 15
_space_group_name_Hall '-C 2yc'
_space_group_name_H-M_alt 'C 1 2/c 1'
_atom_sites_solution_hydrogens geom
_audit_creation_method SHELXL-2016/6
_audit_update_record
;
2024-03-01 deposited with the CCDC.	2024-03-27 downloaded from the CCDC.
;
_cell_angle_alpha 90
_cell_angle_beta 100.183(4)
_cell_angle_gamma 90
_cell_formula_units_Z 4
_cell_length_a 36.982(7)
_cell_length_b 11.547(2)
_cell_length_c 16.211(3)
_cell_measurement_reflns_used 8153
_cell_measurement_temperature 130(2)
_cell_measurement_theta_max 27.5
_cell_measurement_theta_min 3.1
_cell_volume 6814(2)
_computing_cell_refinement
;
CrystalClear-SM Expert 2.1 b29 (Rigaku, 2013)
;
_computing_data_collection
;
CrystalClear-SM Expert 2.1 b29 (Rigaku, 2013)
;
_computing_data_reduction
;
CrystalClear-SM Expert 2.1 b29 (Rigaku, 2013)
;
_computing_molecular_graphics 'Ortep for Windows (Farrugia, 2012)'
_computing_publication_material 'WinGX publication routines (Farrugia, 2012)'
_computing_structure_refinement 'SHELXL-2016/6 (Sheldrick, 2016)'
_computing_structure_solution 'SIR-2011 (Burla et al., 2012)'
_diffrn_ambient_temperature 130(2)
_diffrn_detector_area_resol_mean 5.8140
_diffrn_measured_fraction_theta_full 0.998
_diffrn_measured_fraction_theta_max 0.997
_diffrn_measurement_device_type
;
Rigaku Pilatus 200K
;
_diffrn_measurement_method 'profile data from \w-scans'
_diffrn_radiation_type MoK\a
_diffrn_radiation_wavelength 0.71073
_diffrn_reflns_av_R_equivalents 0.1276
_diffrn_reflns_av_unetI/netI 0.0683
_diffrn_reflns_Laue_measured_fraction_full 0.998
_diffrn_reflns_Laue_measured_fraction_max 0.997
_diffrn_reflns_limit_h_max 48
_diffrn_reflns_limit_h_min -48
_diffrn_reflns_limit_k_max 14
_diffrn_reflns_limit_k_min -14
_diffrn_reflns_limit_l_max 19
_diffrn_reflns_limit_l_min -21
_diffrn_reflns_number 53779
_diffrn_reflns_point_group_measured_fraction_full 0.998
_diffrn_reflns_point_group_measured_fraction_max 0.997
_diffrn_reflns_theta_full 25.242
_diffrn_reflns_theta_max 27.489
_diffrn_reflns_theta_min 2.884
_diffrn_source 'Rotating Anode'
_exptl_absorpt_coefficient_mu 0.531
_exptl_absorpt_correction_T_max 1.000
_exptl_absorpt_correction_T_min 0.658
_exptl_absorpt_correction_type multi-scan
_exptl_crystal_colour Yellow
_exptl_crystal_density_diffrn 1.281
_exptl_crystal_density_method 'not measured'
_exptl_crystal_description Block
_exptl_crystal_F_000 2760
_exptl_crystal_size_max 0.17
_exptl_crystal_size_mid 0.17
_exptl_crystal_size_min 0.10
_refine_diff_density_max 0.711
_refine_diff_density_min -1.199
_refine_diff_density_rms 0.100
_refine_ls_extinction_method none
_refine_ls_goodness_of_fit_ref 1.058
_refine_ls_hydrogen_treatment constr
_refine_ls_matrix_type full
_refine_ls_number_parameters 394
_refine_ls_number_reflns 7781
_refine_ls_number_restraints 0
_refine_ls_restrained_S_all 1.058
_refine_ls_R_factor_all 0.0744
_refine_ls_R_factor_gt 0.0483
_refine_ls_shift/su_max 0.004
_refine_ls_shift/su_mean 0.000
_refine_ls_structure_factor_coef Fsqd
_refine_ls_weighting_details 'w=1/[\s^2^(Fo^2^)+(0.0657P)^2^] where P=(Fo^2^+2Fc^2^)/3'
_refine_ls_weighting_scheme calc
_refine_ls_wR_factor_gt 0.1256
_refine_ls_wR_factor_ref 0.1328
_reflns_Friedel_coverage 0.000
_reflns_number_gt 5331
_reflns_number_total 7781
_reflns_threshold_expression 'I > 2\s(I)'
_cod_data_source_file d4dt00631c2.cif
_cod_data_source_block 11b
_cod_depositor_comments
;
The following automatic conversions were performed:

data item '_exptl_absorpt_correction_type' value 'Multi-scan' was
changed to 'multi-scan' in accordance with the
/home/data/users/saulius/crontab/automatic-downloads/rss-feeds/RSC/lib/dictionaries/cif_core.dic
dictionary named 'cif_core.dic' version 2.4.2 last updated on
2011-04-26.

Automatic conversion script
Id: cif_fix_values 8170 2020-07-09 18:12:32Z antanas 

 Adding full bibliography for 7715662--7715664.cif.
;
_cod_original_sg_symbol_H-M 'C 2/c'
_cod_database_code 7715662
_shelx_shelxl_version_number 2016/6
_shelx_space_group_comment
;
The symmetry employed for this shelxl refinement is uniquely defined
by the following loop, which should always be used as a source of
symmetry information in preference to the above space-group names.
They are only intended as comments.
;

loop_
_space_group_symop_operation_xyz
'x, y, z'
'-x, y, -z+1/2'
'x+1/2, y+1/2, z'
'-x+1/2, y+1/2, -z+1/2'
'-x, -y, -z'
'x, -y, z-1/2'
'-x+1/2, -y+1/2, -z'
'x+1/2, -y+1/2, z-1/2'

loop_
_atom_site_label
_atom_site_type_symbol
_atom_site_fract_x
_atom_site_fract_y
_atom_site_fract_z
_atom_site_U_iso_or_equiv
_atom_site_adp_type
_atom_site_occupancy
_atom_site_site_symmetry_order
_atom_site_calc_flag
_atom_site_refinement_flags_posn
_atom_site_refinement_flags_adp
_atom_site_refinement_flags_occupancy
_atom_site_disorder_assembly
_atom_site_disorder_group
Mo Mo 0.86773(2) 0.79526(3) 0.51673(2) 0.03709(12) Uani 1 1 d . . . . .
P P 0.81458(2) 0.91195(11) 0.53196(6) 0.0492(3) Uani 1 1 d . . . . .
Si1 Si 0.88354(2) 0.60516(10) 0.60439(5) 0.0397(3) Uani 1 1 d . . . . .
Si2 Si 0.93283(3) 0.39681(11) 0.57033(6) 0.0454(3) Uani 1 1 d . . . . .
O1 O 0.79956(7) 0.6377(3) 0.46283(17) 0.0561(8) Uani 1 1 d . . . . .
O2 O 0.88382(8) 0.8789(3) 0.70183(15) 0.0625(9) Uani 1 1 d . . . . .
O3 O 0.90732(6) 0.5129(2) 0.55465(13) 0.0421(6) Uani 1 1 d . . . . .
C1 C 0.82508(10) 0.6918(4) 0.4880(2) 0.0441(10) Uani 1 1 d . . . . .
C2 C 0.87694(10) 0.8400(4) 0.6355(2) 0.0488(10) Uani 1 1 d . . . . .
C3 C 0.91738(10) 0.6224(4) 0.7058(2) 0.0483(10) Uani 1 1 d . . . . .
H3A H 0.940619 0.647682 0.693769 0.072 Uiso 1 1 calc R U . . .
H3B H 0.920442 0.549419 0.734622 0.072 Uiso 1 1 calc R U . . .
H3C H 0.908249 0.678737 0.740543 0.072 Uiso 1 1 calc R U . . .
C4 C 0.84222(9) 0.5166(4) 0.62785(19) 0.0430(10) Uani 1 1 d . . . . .
C5 C 0.82575(9) 0.4293(4) 0.5729(2) 0.0430(10) Uani 1 1 d . . . . .
C6 C 0.79730(9) 0.3610(4) 0.5938(2) 0.0479(10) Uani 1 1 d . . . . .
H6 H 0.786778 0.304343 0.556271 0.057 Uiso 1 1 calc R U . . .
C7 C 0.78435(10) 0.3749(4) 0.6684(2) 0.0543(12) Uani 1 1 d . . . . .
C8 C 0.79944(10) 0.4627(5) 0.7203(2) 0.0560(13) Uani 1 1 d . . . . .
H8 H 0.790760 0.474680 0.770083 0.067 Uiso 1 1 calc R U . . .
C9 C 0.82729(9) 0.5349(4) 0.7019(2) 0.0490(11) Uani 1 1 d . . . . .
C10 C 0.83542(10) 0.4037(4) 0.4874(2) 0.0467(10) Uani 1 1 d . . . . .
H10A H 0.813291 0.390758 0.447550 0.070 Uiso 1 1 calc R U . . .
H10B H 0.850588 0.335741 0.490924 0.070 Uiso 1 1 calc R U . . .
H10C H 0.848474 0.468272 0.469637 0.070 Uiso 1 1 calc R U . . .
C11 C 0.75396(12) 0.2982(5) 0.6896(3) 0.0703(15) Uani 1 1 d . . . . .
H11A H 0.744357 0.250983 0.641983 0.105 Uiso 1 1 calc R U . . .
H11B H 0.734672 0.345677 0.703874 0.105 Uiso 1 1 calc R U . . .
H11C H 0.763630 0.249467 0.736231 0.105 Uiso 1 1 calc R U . . .
C12 C 0.83990(11) 0.6305(4) 0.7630(2) 0.0580(12) Uani 1 1 d . . . . .
H12A H 0.861582 0.606293 0.800743 0.087 Uiso 1 1 calc R U . . .
H12B H 0.820849 0.648083 0.794341 0.087 Uiso 1 1 calc R U . . .
H12C H 0.845323 0.698224 0.733103 0.087 Uiso 1 1 calc R U . . .
C13 C 0.91367(12) 0.2906(4) 0.6371(2) 0.0580(12) Uani 1 1 d . . . . .
H13A H 0.889698 0.266794 0.609448 0.087 Uiso 1 1 calc R U . . .
H13B H 0.911889 0.325740 0.689856 0.087 Uiso 1 1 calc R U . . .
H13C H 0.929527 0.224259 0.646391 0.087 Uiso 1 1 calc R U . . .
C14 C 0.98073(11) 0.4330(5) 0.6228(3) 0.0627(13) Uani 1 1 d . . . . .
H14A H 0.980347 0.461949 0.678144 0.094 Uiso 1 1 calc R U . . .
H14B H 0.990698 0.491022 0.590762 0.094 Uiso 1 1 calc R U . . .
H14C H 0.995706 0.364683 0.626352 0.094 Uiso 1 1 calc R U . . .
C15 C 0.93508(10) 0.3322(4) 0.4656(2) 0.0498(10) Uani 1 1 d . . . . .
H15A H 0.948018 0.383844 0.434615 0.075 Uiso 1 1 calc R U . . .
H15B H 0.910619 0.320237 0.435262 0.075 Uiso 1 1 calc R U . . .
H15C H 0.947744 0.259362 0.473096 0.075 Uiso 1 1 calc R U . . .
C16 C 0.78961(11) 0.8566(5) 0.6114(3) 0.0652(14) Uani 1 1 d . . . . .
H16A H 0.784655 0.775640 0.601890 0.098 Uiso 1 1 calc R U . . .
H16B H 0.766848 0.897843 0.607988 0.098 Uiso 1 1 calc R U . . .
H16C H 0.804197 0.867304 0.666016 0.098 Uiso 1 1 calc R U . . .
C17 C 0.77834(10) 0.9258(5) 0.4404(3) 0.0666(14) Uani 1 1 d . . . . .
H17A H 0.757639 0.964941 0.455953 0.100 Uiso 1 1 calc R U . . .
H17B H 0.770981 0.850246 0.419143 0.100 Uiso 1 1 calc R U . . .
H17C H 0.787305 0.969648 0.397891 0.100 Uiso 1 1 calc R U . . .
C18 C 0.82175(14) 1.0623(5) 0.5663(3) 0.0690(14) Uani 1 1 d . . . . .
H18A H 0.840947 1.065629 0.614595 0.104 Uiso 1 1 calc R U . . .
H18B H 0.799448 1.092484 0.580447 0.104 Uiso 1 1 calc R U . . .
H18C H 0.828633 1.107644 0.521927 0.104 Uiso 1 1 calc R U . . .
C19 C 0.87538(9) 0.8355(4) 0.37868(18) 0.0415(9) Uani 1 1 d . . . . .
C20 C 0.89991(9) 0.7440(4) 0.4105(2) 0.0406(9) Uani 1 1 d . . . . .
C21 C 0.92574(8) 0.7902(4) 0.4783(2) 0.0406(10) Uani 1 1 d . . . . .
C22 C 0.91712(9) 0.9091(4) 0.4879(2) 0.0408(9) Uani 1 1 d . . . . .
C23 C 0.88603(9) 0.9371(4) 0.42557(19) 0.0401(9) Uani 1 1 d . . . . .
C24 C 0.84681(11) 0.8302(5) 0.2996(2) 0.0566(12) Uani 1 1 d . . . . .
H24A H 0.857910 0.850496 0.252387 0.085 Uiso 1 1 calc R U . . .
H24B H 0.827342 0.883607 0.303970 0.085 Uiso 1 1 calc R U . . .
H24C H 0.837032 0.753125 0.292378 0.085 Uiso 1 1 calc R U . . .
C25 C 0.90223(11) 0.6276(4) 0.3708(2) 0.0501(11) Uani 1 1 d . . . . .
H25A H 0.906523 0.569236 0.413560 0.075 Uiso 1 1 calc R U . . .
H25B H 0.922080 0.627434 0.339753 0.075 Uiso 1 1 calc R U . . .
H25C H 0.879585 0.611520 0.333514 0.075 Uiso 1 1 calc R U . . .
C26 C 0.96057(9) 0.7332(4) 0.5195(3) 0.0503(11) Uani 1 1 d . . . . .
H26A H 0.980447 0.758551 0.493016 0.075 Uiso 1 1 calc R U . . .
H26B H 0.958018 0.650700 0.514202 0.075 Uiso 1 1 calc R U . . .
H26C H 0.965628 0.753855 0.577778 0.075 Uiso 1 1 calc R U . . .
C27 C 0.93971(10) 0.9930(4) 0.5464(2) 0.0535(11) Uani 1 1 d . . . . .
H27A H 0.959738 1.020754 0.521444 0.080 Uiso 1 1 calc R U . . .
H27B H 0.949217 0.954683 0.598312 0.080 Uiso 1 1 calc R U . . .
H27C H 0.924625 1.057033 0.556964 0.080 Uiso 1 1 calc R U . . .
C28 C 0.87210(10) 1.0569(4) 0.4042(2) 0.0486(10) Uani 1 1 d . . . . .
H28A H 0.846031 1.054471 0.384909 0.073 Uiso 1 1 calc R U . . .
H28B H 0.883912 1.088025 0.360867 0.073 Uiso 1 1 calc R U . . .
H28C H 0.877427 1.105118 0.453075 0.073 Uiso 1 1 calc R U . . .
C31 C 0.0160(3) 1.0273(10) 0.7281(6) 0.040(3) Uani 0.5 1 d . . P . .
C32 C 0.0151(4) 0.8988(14) 0.7343(8) 0.046(3) Uani 0.5 1 d . . P . .
C33 C 0.0101(5) 0.8485(19) 0.7237(11) 0.078(6) Uani 0.5 1 d . . P . .
C34 C 0.0350(2) 0.9091(11) 0.6904(5) 0.061(3) Uani 0.5 1 d . . P . .
C35 C 0.0356(2) 1.0407(13) 0.6922(6) 0.054(4) Uani 0.5 1 d . . P . .
C36 C 0.0087(2) 1.0880(10) 0.7342(5) 0.041(2) Uani 0.5 1 d . . P . .
C37 C 0.0447(3) 1.0855(14) 0.6822(9) 0.070(4) Uani 0.5 1 d . . P . .

loop_
_atom_site_aniso_label
_atom_site_aniso_U_11
_atom_site_aniso_U_22
_atom_site_aniso_U_33
_atom_site_aniso_U_23
_atom_site_aniso_U_13
_atom_site_aniso_U_12
Mo 0.02354(14) 0.0731(3) 0.01526(13) 0.00096(13) 0.00506(9) 0.01221(14)
P 0.0332(5) 0.0836(9) 0.0342(5) 0.0163(5) 0.0147(4) 0.0225(5)
Si1 0.0291(4) 0.0737(8) 0.0171(4) 0.0012(4) 0.0067(3) 0.0152(5)
Si2 0.0331(5) 0.0773(9) 0.0262(4) -0.0066(5) 0.0063(4) 0.0178(5)
O1 0.0326(13) 0.086(2) 0.0462(15) 0.0167(15) -0.0035(11) -0.0011(15)
O2 0.0683(18) 0.096(3) 0.0221(12) -0.0051(14) 0.0064(12) 0.0309(17)
O3 0.0270(11) 0.075(2) 0.0251(11) -0.0027(12) 0.0070(9) 0.0106(12)
C1 0.0339(18) 0.074(3) 0.0256(16) 0.0147(17) 0.0079(14) 0.0134(19)
C2 0.046(2) 0.080(3) 0.0211(16) -0.0040(18) 0.0068(14) 0.030(2)
C3 0.0425(19) 0.080(3) 0.0209(15) -0.0021(17) 0.0020(14) 0.018(2)
C4 0.0316(16) 0.076(3) 0.0228(15) 0.0104(17) 0.0076(13) 0.0194(18)
C5 0.0298(16) 0.075(3) 0.0259(16) 0.0082(17) 0.0096(13) 0.0166(18)
C6 0.0297(16) 0.072(3) 0.043(2) 0.014(2) 0.0098(15) 0.0183(18)
C7 0.0316(17) 0.095(4) 0.040(2) 0.026(2) 0.0149(16) 0.019(2)
C8 0.044(2) 0.100(4) 0.0291(18) 0.024(2) 0.0198(16) 0.033(2)
C9 0.0362(18) 0.088(3) 0.0252(16) 0.0136(19) 0.0120(14) 0.026(2)
C10 0.0372(18) 0.075(3) 0.0296(17) -0.0008(18) 0.0103(14) 0.0075(19)
C11 0.043(2) 0.111(5) 0.063(3) 0.028(3) 0.025(2) 0.013(2)
C12 0.053(2) 0.100(4) 0.0256(17) 0.005(2) 0.0180(16) 0.027(2)
C13 0.062(2) 0.087(4) 0.0273(18) 0.0000(19) 0.0135(17) 0.031(2)
C14 0.041(2) 0.093(4) 0.049(2) -0.018(2) -0.0066(17) 0.026(2)
C15 0.0388(18) 0.078(3) 0.0342(18) -0.0085(19) 0.0116(15) 0.009(2)
C16 0.042(2) 0.108(4) 0.053(2) 0.024(3) 0.0279(18) 0.034(2)
C17 0.0361(19) 0.106(4) 0.058(3) 0.037(3) 0.0089(18) 0.027(2)
C18 0.074(3) 0.083(4) 0.059(3) 0.013(3) 0.037(2) 0.033(3)
C19 0.0298(16) 0.080(3) 0.0165(14) -0.0057(16) 0.0090(12) -0.0109(18)
C20 0.0316(16) 0.072(3) 0.0208(15) -0.0129(16) 0.0116(13) -0.0064(18)
C21 0.0242(15) 0.074(3) 0.0252(15) -0.0149(16) 0.0086(12) 0.0008(16)
C22 0.0290(16) 0.067(3) 0.0263(16) -0.0156(17) 0.0046(13) 0.0019(17)
C23 0.0282(15) 0.074(3) 0.0196(14) -0.0030(16) 0.0087(12) 0.0013(17)
C24 0.053(2) 0.094(4) 0.0200(16) 0.0053(19) -0.0024(15) -0.016(2)
C25 0.053(2) 0.074(3) 0.0273(17) -0.0161(18) 0.0171(15) -0.017(2)
C26 0.0270(16) 0.072(3) 0.052(2) -0.020(2) 0.0076(15) 0.0072(18)
C27 0.043(2) 0.072(3) 0.041(2) -0.021(2) -0.0041(16) 0.012(2)
C28 0.0395(18) 0.079(3) 0.0289(17) 0.0075(18) 0.0099(14) 0.010(2)
C31 0.031(5) 0.057(8) 0.027(4) 0.005(5) -0.004(3) 0.010(5)
C32 0.029(5) 0.079(12) 0.021(5) -0.004(6) -0.014(4) 0.000(6)
C33 0.051(9) 0.129(18) 0.040(6) -0.034(9) -0.028(5) 0.019(10)
C34 0.029(4) 0.112(9) 0.039(4) -0.036(5) -0.003(3) 0.019(5)
C35 0.018(4) 0.125(14) 0.023(4) -0.002(6) 0.012(3) -0.005(5)
C36 0.031(5) 0.070(8) 0.020(4) -0.001(5) 0.003(3) -0.007(5)
C37 0.048(7) 0.104(11) 0.066(7) 0.032(6) 0.027(5) -0.019(6)

loop_
_atom_type_symbol
_atom_type_description
_atom_type_scat_dispersion_real
_atom_type_scat_dispersion_imag
_atom_type_scat_source
C C 0.0033 0.0016 'International Tables Vol C Tables 4.2.6.8 and 6.1.1.4'
H H 0.0000 0.0000 'International Tables Vol C Tables 4.2.6.8 and 6.1.1.4'
O O 0.0106 0.0060 'International Tables Vol C Tables 4.2.6.8 and 6.1.1.4'
Si Si 0.0817 0.0704 'International Tables Vol C Tables 4.2.6.8 and 6.1.1.4'
P P 0.1023 0.0942 'International Tables Vol C Tables 4.2.6.8 and 6.1.1.4'
Mo Mo -1.6832 0.6857 'International Tables Vol C Tables 4.2.6.8 and 6.1.1.4'

loop_
_geom_angle_atom_site_label_1
_geom_angle_atom_site_label_2
_geom_angle_atom_site_label_3
_geom_angle
_geom_angle_site_symmetry_1
_geom_angle_site_symmetry_3
_geom_angle_publ_flag
C2 Mo C1 112.63(16) . . ?
C2 Mo C20 140.05(13) . . ?
C1 Mo C20 99.38(14) . . ?
C2 Mo C21 105.05(13) . . ?
C1 Mo C21 131.02(14) . . ?
C20 Mo C21 35.52(11) . . ?
C2 Mo C19 148.43(18) . . ?
C1 Mo C19 96.93(13) . . ?
C20 Mo C19 35.47(14) . . ?
C21 Mo C19 58.71(12) . . ?
C2 Mo C22 92.38(15) . . ?
C1 Mo C22 154.95(12) . . ?
C20 Mo C22 58.85(13) . . ?
C21 Mo C22 35.26(13) . . ?
C19 Mo C22 58.30(11) . . ?
C2 Mo C23 114.10(17) . . ?
C1 Mo C23 125.02(13) . . ?
C20 Mo C23 58.61(14) . . ?
C21 Mo C23 58.48(13) . . ?
C19 Mo C23 34.79(13) . . ?
C22 Mo C23 34.99(11) . . ?
C2 Mo P 75.99(10) . . ?
C1 Mo P 74.46(12) . . ?
C20 Mo P 137.87(10) . . ?
C21 Mo P 146.84(11) . . ?
C19 Mo P 102.87(10) . . ?
C22 Mo P 112.26(10) . . ?
C23 Mo P 90.31(9) . . ?
C2 Mo Si1 72.88(14) . . ?
C1 Mo Si1 73.32(11) . . ?
C20 Mo Si1 95.37(11) . . ?
C21 Mo Si1 89.80(10) . . ?
C19 Mo Si1 128.89(11) . . ?
C22 Mo Si1 117.80(10) . . ?
C23 Mo Si1 148.24(8) . . ?
P Mo Si1 121.02(3) . . ?
C17 P C16 102.4(2) . . ?
C17 P C18 102.2(2) . . ?
C16 P C18 100.5(2) . . ?
C17 P Mo 117.22(16) . . ?
C16 P Mo 113.34(15) . . ?
C18 P Mo 118.74(15) . . ?
O3 Si1 C3 99.32(14) . . ?
O3 Si1 C4 104.99(16) . . ?
C3 Si1 C4 108.01(16) . . ?
O3 Si1 Mo 110.91(10) . . ?
C3 Si1 Mo 115.63(15) . . ?
C4 Si1 Mo 116.19(11) . . ?
O3 Si2 C13 111.31(15) . . ?
O3 Si2 C15 107.65(16) . . ?
C13 Si2 C15 110.4(2) . . ?
O3 Si2 C14 111.20(19) . . ?
C13 Si2 C14 108.1(2) . . ?
C15 Si2 C14 108.14(18) . . ?
Si2 O3 Si1 141.70(15) . . ?
O1 C1 Mo 172.4(3) . . ?
O2 C2 Mo 171.6(4) . . ?
Si1 C3 H3A 109.5 . . ?
Si1 C3 H3B 109.5 . . ?
H3A C3 H3B 109.5 . . ?
Si1 C3 H3C 109.5 . . ?
H3A C3 H3C 109.5 . . ?
H3B C3 H3C 109.5 . . ?
C5 C4 C9 116.8(3) . . ?
C5 C4 Si1 121.5(2) . . ?
C9 C4 Si1 121.7(3) . . ?
C6 C5 C4 120.6(3) . . ?
C6 C5 C10 114.7(4) . . ?
C4 C5 C10 124.7(3) . . ?
C7 C6 C5 122.3(4) . . ?
C7 C6 H6 118.9 . . ?
C5 C6 H6 118.9 . . ?
C8 C7 C6 117.1(4) . . ?
C8 C7 C11 122.0(4) . . ?
C6 C7 C11 120.9(5) . . ?
C7 C8 C9 123.0(3) . . ?
C7 C8 H8 118.5 . . ?
C9 C8 H8 118.5 . . ?
C8 C9 C4 120.2(4) . . ?
C8 C9 C12 116.8(3) . . ?
C4 C9 C12 123.0(4) . . ?
C5 C10 H10A 109.5 . . ?
C5 C10 H10B 109.5 . . ?
H10A C10 H10B 109.5 . . ?
C5 C10 H10C 109.5 . . ?
H10A C10 H10C 109.5 . . ?
H10B C10 H10C 109.5 . . ?
C7 C11 H11A 109.5 . . ?
C7 C11 H11B 109.5 . . ?
H11A C11 H11B 109.5 . . ?
C7 C11 H11C 109.5 . . ?
H11A C11 H11C 109.5 . . ?
H11B C11 H11C 109.5 . . ?
C9 C12 H12A 109.5 . . ?
C9 C12 H12B 109.5 . . ?
H12A C12 H12B 109.5 . . ?
C9 C12 H12C 109.5 . . ?
H12A C12 H12C 109.5 . . ?
H12B C12 H12C 109.5 . . ?
Si2 C13 H13A 109.5 . . ?
Si2 C13 H13B 109.5 . . ?
H13A C13 H13B 109.5 . . ?
Si2 C13 H13C 109.5 . . ?
H13A C13 H13C 109.5 . . ?
H13B C13 H13C 109.5 . . ?
Si2 C14 H14A 109.5 . . ?
Si2 C14 H14B 109.5 . . ?
H14A C14 H14B 109.5 . . ?
Si2 C14 H14C 109.5 . . ?
H14A C14 H14C 109.5 . . ?
H14B C14 H14C 109.5 . . ?
Si2 C15 H15A 109.5 . . ?
Si2 C15 H15B 109.5 . . ?
H15A C15 H15B 109.5 . . ?
Si2 C15 H15C 109.5 . . ?
H15A C15 H15C 109.5 . . ?
H15B C15 H15C 109.5 . . ?
P C16 H16A 109.5 . . ?
P C16 H16B 109.5 . . ?
H16A C16 H16B 109.5 . . ?
P C16 H16C 109.5 . . ?
H16A C16 H16C 109.5 . . ?
H16B C16 H16C 109.5 . . ?
P C17 H17A 109.5 . . ?
P C17 H17B 109.5 . . ?
H17A C17 H17B 109.5 . . ?
P C17 H17C 109.5 . . ?
H17A C17 H17C 109.5 . . ?
H17B C17 H17C 109.5 . . ?
P C18 H18A 109.5 . . ?
P C18 H18B 109.5 . . ?
H18A C18 H18B 109.5 . . ?
P C18 H18C 109.5 . . ?
H18A C18 H18C 109.5 . . ?
H18B C18 H18C 109.5 . . ?
C23 C19 C20 108.7(3) . . ?
C23 C19 C24 125.1(4) . . ?
C20 C19 C24 125.5(4) . . ?
C23 C19 Mo 73.82(18) . . ?
C20 C19 Mo 71.70(18) . . ?
C24 C19 Mo 128.0(2) . . ?
C21 C20 C19 107.3(4) . . ?
C21 C20 C25 125.8(4) . . ?
C19 C20 C25 126.1(3) . . ?
C21 C20 Mo 72.31(17) . . ?
C19 C20 Mo 72.83(17) . . ?
C25 C20 Mo 128.2(3) . . ?
C22 C21 C20 108.2(3) . . ?
C22 C21 C26 124.5(3) . . ?
C20 C21 C26 125.9(4) . . ?
C22 C21 Mo 73.33(18) . . ?
C20 C21 Mo 72.17(17) . . ?
C26 C21 Mo 130.6(3) . . ?
C21 C22 C23 108.0(3) . . ?
C21 C22 C27 125.5(3) . . ?
C23 C22 C27 126.2(4) . . ?
C21 C22 Mo 71.4(2) . . ?
C23 C22 Mo 73.2(2) . . ?
C27 C22 Mo 126.6(2) . . ?
C19 C23 C22 107.8(3) . . ?
C19 C23 C28 126.2(3) . . ?
C22 C23 C28 125.1(4) . . ?
C19 C23 Mo 71.4(2) . . ?
C22 C23 Mo 71.8(2) . . ?
C28 C23 Mo 131.0(2) . . ?
C19 C24 H24A 109.5 . . ?
C19 C24 H24B 109.5 . . ?
H24A C24 H24B 109.5 . . ?
C19 C24 H24C 109.5 . . ?
H24A C24 H24C 109.5 . . ?
H24B C24 H24C 109.5 . . ?
C20 C25 H25A 109.5 . . ?
C20 C25 H25B 109.5 . . ?
H25A C25 H25B 109.5 . . ?
C20 C25 H25C 109.5 . . ?
H25A C25 H25C 109.5 . . ?
H25B C25 H25C 109.5 . . ?
C21 C26 H26A 109.5 . . ?
C21 C26 H26B 109.5 . . ?
H26A C26 H26B 109.5 . . ?
C21 C26 H26C 109.5 . . ?
H26A C26 H26C 109.5 . . ?
H26B C26 H26C 109.5 . . ?
C22 C27 H27A 109.5 . . ?
C22 C27 H27B 109.5 . . ?
H27A C27 H27B 109.5 . . ?
C22 C27 H27C 109.5 . . ?
H27A C27 H27C 109.5 . . ?
H27B C27 H27C 109.5 . . ?
C23 C28 H28A 109.5 . . ?
C23 C28 H28B 109.5 . . ?
H28A C28 H28B 109.5 . . ?
C23 C28 H28C 109.5 . . ?
H28A C28 H28C 109.5 . . ?
H28B C28 H28C 109.5 . . ?
C36 C31 C35 103.7(18) . . ?
C36 C31 C36 36.7(11) . 2_556 ?
C35 C31 C36 140.4(12) . 2_556 ?
C36 C31 C31 67.0(14) . 2_556 ?
C35 C31 C31 169.0(11) . 2_556 ?
C36 C31 C31 30.7(5) 2_556 2_556 ?
C36 C31 C32 153.4(18) . . ?
C35 C31 C32 102.6(14) . . ?
C36 C31 C32 117.0(10) 2_556 . ?
C31 C31 C32 86.5(7) 2_556 . ?
C36 C31 C37 87.2(16) . . ?
C35 C31 C37 17.1(13) . . ?
C36 C31 C37 123.7(10) 2_556 . ?
C31 C31 C37 154.1(7) 2_556 . ?
C32 C31 C37 119.3(11) . . ?
C36 C31 C34 164.3(16) . . ?
C35 C31 C34 62.3(11) . . ?
C36 C31 C34 156.7(9) 2_556 . ?
C31 C31 C34 126.1(6) 2_556 . ?
C32 C31 C34 40.4(8) . . ?
C37 C31 C34 79.3(8) . . ?
C36 C31 C32 113.6(15) . 2_556 ?
C35 C31 C32 141.2(14) . 2_556 ?
C36 C31 C32 77.6(8) 2_556 2_556 ?
C31 C31 C32 46.9(5) 2_556 2_556 ?
C32 C31 C32 39.8(10) . 2_556 ?
C37 C31 C32 158.3(10) . 2_556 ?
C34 C31 C32 79.3(7) . 2_556 ?
C33 C32 C34 97(3) . . ?
C33 C32 C32 83(3) . 2_556 ?
C34 C32 C32 162.4(18) . 2_556 ?
C33 C32 C33 63(4) . 2_556 ?
C34 C32 C33 160.1(19) . 2_556 ?
C32 C32 C33 26.7(9) 2_556 2_556 ?
C33 C32 C31 157(4) . . ?
C34 C32 C31 80.0(12) . . ?
C32 C32 C31 93.3(7) 2_556 . ?
C33 C32 C31 118.6(14) 2_556 . ?
C33 C32 C35 142(3) . . ?
C34 C32 C35 49.9(10) . . ?
C32 C32 C35 122.7(7) 2_556 . ?
C33 C32 C35 148.7(15) 2_556 . ?
C31 C32 C35 30.2(6) . . ?
C33 C32 C31 127(4) . 2_556 ?
C34 C32 C31 125.7(14) . 2_556 ?
C32 C32 C31 46.9(5) 2_556 2_556 ?
C33 C32 C31 72.0(10) 2_556 2_556 ?
C31 C32 C31 46.7(8) . 2_556 ?
C35 C32 C31 76.7(7) . 2_556 ?
C32 C33 C33 90(3) . 2_556 ?
C32 C33 C34 56(3) . . ?
C33 C33 C34 145.4(9) 2_556 . ?
C32 C33 C32 70(4) . 2_556 ?
C33 C33 C32 26.9(9) 2_556 2_556 ?
C34 C33 C32 123.5(19) . 2_556 ?
C32 C34 C33 27.5(10) . . ?
C32 C34 C35 95.8(11) . . ?
C33 C34 C35 121.4(11) . . ?
C32 C34 C31 59.6(10) . . ?
C33 C34 C31 85.2(10) . . ?
C35 C34 C31 36.3(5) . . ?
C37 C35 C31 136(3) . . ?
C37 C35 C36 105(3) . . ?
C31 C35 C36 31.8(7) . . ?
C37 C35 C34 142(2) . . ?
C31 C35 C34 81.4(12) . . ?
C36 C35 C34 112.9(10) . . ?
C37 C35 C32 171(2) . . ?
C31 C35 C32 47.3(10) . . ?
C36 C35 C32 79.0(9) . . ?
C34 C35 C32 34.2(7) . . ?
C31 C36 C36 112.4(13) . 2_556 ?
C31 C36 C31 82.3(18) . 2_556 ?
C36 C36 C31 30.8(5) 2_556 2_556 ?
C31 C36 C35 44.6(12) . . ?
C36 C36 C35 157.0(8) 2_556 . ?
C31 C36 C35 126.6(12) 2_556 . ?
C31 C36 C37 66.1(14) . . ?
C36 C36 C37 174.8(15) 2_556 . ?
C31 C36 C37 148.4(10) 2_556 . ?
C35 C36 C37 21.9(9) . . ?
C35 C37 C31 27.3(17) . . ?
C35 C37 C36 53.4(18) . . ?
C31 C37 C36 26.7(4) . . ?

loop_
_geom_bond_atom_site_label_1
_geom_bond_atom_site_label_2
_geom_bond_distance
_geom_bond_site_symmetry_2
_geom_bond_publ_flag
Mo C2 1.964(3) . ?
Mo C1 1.968(4) . ?
Mo C20 2.336(3) . ?
Mo C21 2.338(3) . ?
Mo C19 2.351(3) . ?
Mo C22 2.363(4) . ?
Mo C23 2.383(4) . ?
Mo P 2.4313(10) . ?
Mo Si1 2.6241(12) . ?
P C17 1.823(4) . ?
P C16 1.828(4) . ?
P C18 1.828(6) . ?
Si1 O3 1.676(2) . ?
Si1 C3 1.893(3) . ?
Si1 C4 1.932(4) . ?
Si2 O3 1.633(3) . ?
Si2 C13 1.857(5) . ?
Si2 C15 1.870(4) . ?
Si2 C14 1.872(4) . ?
O1 C1 1.145(5) . ?
O2 C2 1.152(4) . ?
C3 H3A 0.9600 . ?
C3 H3B 0.9600 . ?
C3 H3C 0.9600 . ?
C4 C5 1.410(6) . ?
C4 C9 1.422(4) . ?
C5 C6 1.403(5) . ?
C5 C10 1.521(4) . ?
C6 C7 1.386(5) . ?
C6 H6 0.9300 . ?
C7 C8 1.372(7) . ?
C7 C11 1.517(6) . ?
C8 C9 1.398(6) . ?
C8 H8 0.9300 . ?
C9 C12 1.502(6) . ?
C10 H10A 0.9600 . ?
C10 H10B 0.9600 . ?
C10 H10C 0.9600 . ?
C11 H11A 0.9600 . ?
C11 H11B 0.9600 . ?
C11 H11C 0.9600 . ?
C12 H12A 0.9600 . ?
C12 H12B 0.9600 . ?
C12 H12C 0.9600 . ?
C13 H13A 0.9600 . ?
C13 H13B 0.9600 . ?
C13 H13C 0.9600 . ?
C14 H14A 0.9600 . ?
C14 H14B 0.9600 . ?
C14 H14C 0.9600 . ?
C15 H15A 0.9600 . ?
C15 H15B 0.9600 . ?
C15 H15C 0.9600 . ?
C16 H16A 0.9600 . ?
C16 H16B 0.9600 . ?
C16 H16C 0.9600 . ?
C17 H17A 0.9600 . ?
C17 H17B 0.9600 . ?
C17 H17C 0.9600 . ?
C18 H18A 0.9600 . ?
C18 H18B 0.9600 . ?
C18 H18C 0.9600 . ?
C19 C23 1.415(6) . ?
C19 C20 1.428(6) . ?
C19 C24 1.511(5) . ?
C20 C21 1.426(5) . ?
C20 C25 1.500(6) . ?
C21 C22 1.424(5) . ?
C21 C26 1.495(5) . ?
C22 C23 1.427(5) . ?
C22 C27 1.502(5) . ?
C23 C28 1.496(6) . ?
C24 H24A 0.9600 . ?
C24 H24B 0.9600 . ?
C24 H24C 0.9600 . ?
C25 H25A 0.9600 . ?
C25 H25B 0.9600 . ?
C25 H25C 0.9600 . ?
C26 H26A 0.9600 . ?
C26 H26B 0.9600 . ?
C26 H26C 0.9600 . ?
C27 H27A 0.9600 . ?
C27 H27B 0.9600 . ?
C27 H27C 0.9600 . ?
C28 H28A 0.9600 . ?
C28 H28B 0.9600 . ?
C28 H28C 0.9600 . ?
C31 C36 0.764(10) . ?
C31 C35 1.018(13) . ?
C31 C36 1.377(11) 2_556 ?
C31 C31 1.48(2) 2_556 ?
C31 C32 1.49(2) . ?
C31 C37 1.554(14) . ?
C31 C34 1.698(14) . ?
C31 C32 2.03(2) 2_556 ?
C32 C33 0.62(2) . ?
C32 C34 1.118(19) . ?
C32 C32 1.31(3) 2_556 ?
C32 C33 1.377(16) 2_556 ?
C32 C35 1.98(2) . ?
C33 C33 1.23(4) 2_556 ?
C33 C34 1.34(2) . ?
C34 C35 1.520(19) . ?
C35 C37 0.654(15) . ?
C35 C36 1.409(13) . ?
C36 C36 0.891(18) 2_556 ?
C36 C37 1.697(14) . ?

loop_
_geom_torsion_atom_site_label_1
_geom_torsion_atom_site_label_2
_geom_torsion_atom_site_label_3
_geom_torsion_atom_site_label_4
_geom_torsion
_geom_torsion_site_symmetry_1
_geom_torsion_site_symmetry_2
_geom_torsion_site_symmetry_3
_geom_torsion_site_symmetry_4
_geom_torsion_publ_flag
C13 Si2 O3 Si1 41.5(3) . . . . ?
C15 Si2 O3 Si1 162.6(3) . . . . ?
C14 Si2 O3 Si1 -79.1(3) . . . . ?
C3 Si1 O3 Si2 42.4(3) . . . . ?
C4 Si1 O3 Si2 -69.2(3) . . . . ?
Mo Si1 O3 Si2 164.6(2) . . . . ?
C9 C4 C5 C6 -3.2(5) . . . . ?
Si1 C4 C5 C6 175.9(3) . . . . ?
C9 C4 C5 C10 174.4(3) . . . . ?
Si1 C4 C5 C10 -6.6(5) . . . . ?
C4 C5 C6 C7 -0.5(5) . . . . ?
C10 C5 C6 C7 -178.3(3) . . . . ?
C5 C6 C7 C8 2.8(6) . . . . ?
C5 C6 C7 C11 -179.0(4) . . . . ?
C6 C7 C8 C9 -1.4(6) . . . . ?
C11 C7 C8 C9 -179.6(4) . . . . ?
C7 C8 C9 C4 -2.3(6) . . . . ?
C7 C8 C9 C12 177.4(4) . . . . ?
C5 C4 C9 C8 4.5(5) . . . . ?
Si1 C4 C9 C8 -174.6(3) . . . . ?
C5 C4 C9 C12 -175.1(3) . . . . ?
Si1 C4 C9 C12 5.8(5) . . . . ?
C23 C19 C20 C21 0.5(3) . . . . ?
C24 C19 C20 C21 171.4(3) . . . . ?
Mo C19 C20 C21 -64.6(2) . . . . ?
C23 C19 C20 C25 -169.7(3) . . . . ?
C24 C19 C20 C25 1.1(5) . . . . ?
Mo C19 C20 C25 125.2(3) . . . . ?
C23 C19 C20 Mo 65.1(2) . . . . ?
C24 C19 C20 Mo -124.1(3) . . . . ?
C19 C20 C21 C22 -0.1(4) . . . . ?
C25 C20 C21 C22 170.2(3) . . . . ?
Mo C20 C21 C22 -65.0(2) . . . . ?
C19 C20 C21 C26 -167.4(3) . . . . ?
C25 C20 C21 C26 2.8(6) . . . . ?
Mo C20 C21 C26 127.7(4) . . . . ?
C19 C20 C21 Mo 64.9(2) . . . . ?
C25 C20 C21 Mo -124.8(4) . . . . ?
C20 C21 C22 C23 -0.4(4) . . . . ?
C26 C21 C22 C23 167.2(3) . . . . ?
Mo C21 C22 C23 -64.6(2) . . . . ?
C20 C21 C22 C27 -173.6(3) . . . . ?
C26 C21 C22 C27 -6.0(6) . . . . ?
Mo C21 C22 C27 122.2(4) . . . . ?
C20 C21 C22 Mo 64.2(2) . . . . ?
C26 C21 C22 Mo -128.2(3) . . . . ?
C20 C19 C23 C22 -0.7(3) . . . . ?
C24 C19 C23 C22 -171.7(3) . . . . ?
Mo C19 C23 C22 62.9(2) . . . . ?
C20 C19 C23 C28 168.7(3) . . . . ?
C24 C19 C23 C28 -2.3(5) . . . . ?
Mo C19 C23 C28 -127.7(3) . . . . ?
C20 C19 C23 Mo -63.7(2) . . . . ?
C24 C19 C23 Mo 125.4(3) . . . . ?
C21 C22 C23 C19 0.7(4) . . . . ?
C27 C22 C23 C19 173.8(3) . . . . ?
Mo C22 C23 C19 -62.7(2) . . . . ?
C21 C22 C23 C28 -168.9(3) . . . . ?
C27 C22 C23 C28 4.3(5) . . . . ?
Mo C22 C23 C28 127.7(3) . . . . ?
C21 C22 C23 Mo 63.4(2) . . . . ?
C27 C22 C23 Mo -123.5(3) . . . . ?
C36 C31 C32 C33 82(11) . . . . ?
C35 C31 C32 C33 -88(10) . . . . ?
C36 C31 C32 C33 89(10) 2_556 . . . ?
C31 C31 C32 C33 85(10) 2_556 . . . ?
C37 C31 C32 C33 -92(10) . . . . ?
C34 C31 C32 C33 -84(10) . . . . ?
C32 C31 C32 C33 80(10) 2_556 . . . ?
C36 C31 C32 C34 166(3) . . . . ?
C35 C31 C32 C34 -4.5(11) . . . . ?
C36 C31 C32 C34 172.9(8) 2_556 . . . ?
C31 C31 C32 C34 169.2(10) 2_556 . . . ?
C37 C31 C32 C34 -8.5(12) . . . . ?
C32 C31 C32 C34 163.6(17) 2_556 . . . ?
C36 C31 C32 C32 2(4) . . . 2_556 ?
C35 C31 C32 C32 -168.1(13) . . . 2_556 ?
C36 C31 C32 C32 9.3(15) 2_556 . . 2_556 ?
C31 C31 C32 C32 5.6(13) 2_556 . . 2_556 ?
C37 C31 C32 C32 -172.1(12) . . . 2_556 ?
C34 C31 C32 C32 -163.6(17) . . . 2_556 ?
C36 C31 C32 C33 -6(4) . . . 2_556 ?
C35 C31 C32 C33 -177.0(9) . . . 2_556 ?
C36 C31 C32 C33 0.4(10) 2_556 . . 2_556 ?
C31 C31 C32 C33 -3.3(11) 2_556 . . 2_556 ?
C37 C31 C32 C33 179.0(9) . . . 2_556 ?
C34 C31 C32 C33 -172.5(11) . . . 2_556 ?
C32 C31 C32 C33 -8.9(11) 2_556 . . 2_556 ?
C36 C31 C32 C35 171(4) . . . . ?
C36 C31 C32 C35 177.4(12) 2_556 . . . ?
C31 C31 C32 C35 173.7(14) 2_556 . . . ?
C37 C31 C32 C35 -4.0(10) . . . . ?
C34 C31 C32 C35 4.5(11) . . . . ?
C32 C31 C32 C35 168.1(13) 2_556 . . . ?
C36 C31 C32 C31 -3(3) . . . 2_556 ?
C35 C31 C32 C31 -173.7(14) . . . 2_556 ?
C36 C31 C32 C31 3.7(5) 2_556 . . 2_556 ?
C37 C31 C32 C31 -177.7(14) . . . 2_556 ?
C34 C31 C32 C31 -169.2(10) . . . 2_556 ?
C32 C31 C32 C31 -5.6(13) 2_556 . . 2_556 ?
C34 C32 C33 C33 178.6(9) . . . 2_556 ?
C32 C32 C33 C33 -19.1(19) 2_556 . . 2_556 ?
C31 C32 C33 C33 -101(9) . . . 2_556 ?
C35 C32 C33 C33 -156(4) . . . 2_556 ?
C31 C32 C33 C33 -35(4) 2_556 . . 2_556 ?
C32 C32 C33 C34 162.2(18) 2_556 . . . ?
C33 C32 C33 C34 -178.6(9) 2_556 . . . ?
C31 C32 C33 C34 80(9) . . . . ?
C35 C32 C33 C34 26(4) . . . . ?
C31 C32 C33 C34 146(4) 2_556 . . . ?
C34 C32 C33 C32 -162.2(18) . . . 2_556 ?
C33 C32 C33 C32 19.1(19) 2_556 . . 2_556 ?
C31 C32 C33 C32 -82(9) . . . 2_556 ?
C35 C32 C33 C32 -137(5) . . . 2_556 ?
C31 C32 C33 C32 -16(2) 2_556 . . 2_556 ?
C32 C32 C34 C33 -88(5) 2_556 . . . ?
C33 C32 C34 C33 4(2) 2_556 . . . ?
C31 C32 C34 C33 -157(4) . . . . ?
C35 C32 C34 C33 -160(3) . . . . ?
C31 C32 C34 C33 -147(4) 2_556 . . . ?
C33 C32 C34 C35 160(3) . . . . ?
C32 C32 C34 C35 72(3) 2_556 . . . ?
C33 C32 C34 C35 163(3) 2_556 . . . ?
C31 C32 C34 C35 3.0(7) . . . . ?
C31 C32 C34 C35 12.6(12) 2_556 . . . ?
C33 C32 C34 C31 157(4) . . . . ?
C32 C32 C34 C31 69(3) 2_556 . . . ?
C33 C32 C34 C31 160(4) 2_556 . . . ?
C35 C32 C34 C31 -3.0(7) . . . . ?
C31 C32 C34 C31 9.7(9) 2_556 . . . ?
C33 C33 C34 C32 -2.4(16) 2_556 . . . ?
C32 C33 C34 C32 20(3) 2_556 . . . ?
C32 C33 C34 C35 -24(4) . . . . ?
C33 C33 C34 C35 -26(4) 2_556 . . . ?
C32 C33 C34 C35 -3.8(18) 2_556 . . . ?
C32 C33 C34 C31 -20(3) . . . . ?
C33 C33 C34 C31 -22(4) 2_556 . . . ?
C32 C33 C34 C31 0.1(12) 2_556 . . . ?
C36 C31 C34 C32 -157(6) . . . . ?
C35 C31 C34 C32 175.0(12) . . . . ?
C36 C31 C34 C32 -16.3(17) 2_556 . . . ?
C31 C31 C34 C32 -13.4(13) 2_556 . . . ?
C37 C31 C34 C32 172.4(11) . . . . ?
C32 C31 C34 C32 -10.6(11) 2_556 . . . ?
C36 C31 C34 C33 -146(6) . . . . ?
C35 C31 C34 C33 -174.4(12) . . . . ?
C36 C31 C34 C33 -5.7(19) 2_556 . . . ?
C31 C31 C34 C33 -2.8(14) 2_556 . . . ?
C32 C31 C34 C33 10.6(14) . . . . ?
C37 C31 C34 C33 -177.0(11) . . . . ?
C32 C31 C34 C33 0.0(7) 2_556 . . . ?
C36 C31 C34 C35 28(6) . . . . ?
C36 C31 C34 C35 168.7(19) 2_556 . . . ?
C31 C31 C34 C35 171.6(16) 2_556 . . . ?
C32 C31 C34 C35 -175.0(12) . . . . ?
C37 C31 C34 C35 -2.6(10) . . . . ?
C32 C31 C34 C35 174.4(9) 2_556 . . . ?
C36 C31 C35 C37 16(4) . . . . ?
C36 C31 C35 C37 16(4) 2_556 . . . ?
C31 C31 C35 C37 47(8) 2_556 . . . ?
C32 C31 C35 C37 -168(3) . . . . ?
C34 C31 C35 C37 -171(3) . . . . ?
C32 C31 C35 C37 180(3) 2_556 . . . ?
C36 C31 C35 C36 -0.6(12) 2_556 . . . ?
C31 C31 C35 C36 31(6) 2_556 . . . ?
C32 C31 C35 C36 175.7(19) . . . . ?
C37 C31 C35 C36 -16(4) . . . . ?
C34 C31 C35 C36 172.4(14) . . . . ?
C32 C31 C35 C36 164(2) 2_556 . . . ?
C36 C31 C35 C34 -172.4(14) . . . . ?
C36 C31 C35 C34 -173.0(12) 2_556 . . . ?
C31 C31 C35 C34 -142(7) 2_556 . . . ?
C32 C31 C35 C34 3.3(8) . . . . ?
C37 C31 C35 C34 171(3) . . . . ?
C32 C31 C35 C34 -8.9(15) 2_556 . . . ?
C36 C31 C35 C32 -175.7(19) . . . . ?
C36 C31 C35 C32 -176.3(17) 2_556 . . . ?
C31 C31 C35 C32 -145(7) 2_556 . . . ?
C37 C31 C35 C32 168(3) . . . . ?
C34 C31 C35 C32 -3.3(8) . . . . ?
C32 C31 C35 C32 -12.2(13) 2_556 . . . ?
C32 C34 C35 C37 166(3) . . . . ?
C33 C34 C35 C37 177(3) . . . . ?
C31 C34 C35 C37 170(4) . . . . ?
C32 C34 C35 C31 -4.3(11) . . . . ?
C33 C34 C35 C31 6.5(13) . . . . ?
C32 C34 C35 C36 -8.7(11) . . . . ?
C33 C34 C35 C36 2.2(14) . . . . ?
C31 C34 C35 C36 -4.3(8) . . . . ?
C33 C34 C35 C32 10.9(15) . . . . ?
C31 C34 C35 C32 4.3(11) . . . . ?
C35 C31 C36 C36 -179.3(13) . . . 2_556 ?
C31 C31 C36 C36 6.8(17) 2_556 . . 2_556 ?
C32 C31 C36 C36 10(5) . . . 2_556 ?
C37 C31 C36 C36 -174.6(16) . . . 2_556 ?
C34 C31 C36 C36 155(5) . . . 2_556 ?
C32 C31 C36 C36 12(2) 2_556 . . 2_556 ?
C35 C31 C36 C31 173.9(12) . . . 2_556 ?
C36 C31 C36 C31 -6.8(18) 2_556 . . 2_556 ?
C32 C31 C36 C31 3(3) . . . 2_556 ?
C37 C31 C36 C31 178.7(9) . . . 2_556 ?
C34 C31 C36 C31 148(6) . . . 2_556 ?
C32 C31 C36 C31 5.1(8) 2_556 . . 2_556 ?
C36 C31 C36 C35 179.3(13) 2_556 . . . ?
C31 C31 C36 C35 -173.9(12) 2_556 . . . ?
C32 C31 C36 C35 -171(4) . . . . ?
C37 C31 C36 C35 4.7(11) . . . . ?
C34 C31 C36 C35 -26(5) . . . . ?
C32 C31 C36 C35 -168.8(17) 2_556 . . . ?
C35 C31 C36 C37 -4.7(11) . . . . ?
C36 C31 C36 C37 174.6(16) 2_556 . . . ?
C31 C31 C36 C37 -178.7(9) 2_556 . . . ?
C32 C31 C36 C37 -175(4) . . . . ?
C34 C31 C36 C37 -30(6) . . . . ?
C32 C31 C36 C37 -173.5(12) 2_556 . . . ?
C37 C35 C36 C31 -168(3) . . . . ?
C34 C35 C36 C31 8.2(16) . . . . ?
C32 C35 C36 C31 3.2(14) . . . . ?
C37 C35 C36 C36 -167(4) . . . 2_556 ?
C31 C35 C36 C36 2(3) . . . 2_556 ?
C34 C35 C36 C36 10(4) . . . 2_556 ?
C32 C35 C36 C36 5(4) . . . 2_556 ?
C37 C35 C36 C31 -175.8(18) . . . 2_556 ?
C31 C35 C36 C31 -7.5(16) . . . 2_556 ?
C34 C35 C36 C31 0.7(11) . . . 2_556 ?
C32 C35 C36 C31 -4.3(8) . . . 2_556 ?
C31 C35 C36 C37 168(3) . . . . ?
C34 C35 C36 C37 176(2) . . . . ?
C32 C35 C36 C37 172(2) . . . . ?
C36 C35 C37 C31 9(2) . . . . ?
C34 C35 C37 C31 -166(5) . . . . ?
C31 C35 C37 C36 -9(2) . . . . ?
C34 C35 C37 C36 -175(4) . . . . ?
C36 C31 C37 C35 -164(4) . . . . ?
C36 C31 C37 C35 -168(3) 2_556 . . . ?
C31 C31 C37 C35 -161(4) 2_556 . . . ?
C32 C31 C37 C35 13(3) . . . . ?
C34 C31 C37 C35 8(3) . . . . ?
C32 C31 C37 C35 0(4) 2_556 . . . ?
C35 C31 C37 C36 164(4) . . . . ?
C36 C31 C37 C36 -3.9(12) 2_556 . . . ?
C31 C31 C37 C36 2.8(18) 2_556 . . . ?
C32 C31 C37 C36 177.6(18) . . . . ?
C34 C31 C37 C36 172.0(14) . . . . ?
C32 C31 C37 C36 164(3) 2_556 . . . ?
C31 C36 C37 C35 9(2) . . . . ?
C31 C36 C37 C35 6(3) 2_556 . . . ?
C31 C36 C37 C31 -2.5(16) 2_556 . . . ?
C35 C36 C37 C31 -9(2) . . . . ?
